data_2015187
loop_
_publ_author_name
'Ferguson, George'
'Glidewell, Christopher'
'Low, John N.'
'Skakle, Janet M. S.'
'Wardell, James L.'

_publ_section_title
;
 Three isomeric (<i>E</i>)-nitrobenzaldehyde nitrophenylhydrazones:
 chains of rings in isomorphous (<i>E</i>)-2-nitrobenzaldehyde
 3-nitrophenylhydrazone and (<i>E</i>)-3-nitrobenzaldehyde
 2-nitrophenylhydrazone, and centrosymmetric dimers in
 (<i>E</i>)-4-nitrobenzaldehyde 2-nitrophenylhydrazone
;
_journal_coeditor_code SK1867
_journal_issue 10
_journal_name_full 'Acta Crystallographica Section C'
_journal_page_first o613
_journal_page_last o616
_journal_paper_doi 10.1107/S0108270105028799
_journal_volume 61
_journal_year 2005
_chemical_formula_iupac 'C13 H10 N4 O4'
_chemical_formula_moiety 'C13 H10 N4 O4'
_chemical_formula_sum 'C13 H10 N4 O4'
_chemical_formula_weight 286.25
_chemical_name_systematic
;
2-Nitrobenzaldehyde 3-nitrophenylhydrazone
;
_space_group_IT_number 14
_symmetry_cell_setting monoclinic
_symmetry_space_group_name_Hall '-P 2ybc'
_symmetry_space_group_name_H-M 'P 1 21/c 1'
_atom_sites_solution_hydrogens geom
_atom_sites_solution_primary direct
_atom_sites_solution_secondary difmap
_cell_angle_alpha 90.00
_cell_angle_beta 104.558(2)
_cell_angle_gamma 90.00
_cell_formula_units_Z 2
_cell_length_a 5.9845(2)
_cell_length_b 5.5962(2)
_cell_length_c 19.1168(6)
_cell_measurement_reflns_used 1415
_cell_measurement_temperature 120(2)
_cell_measurement_theta_max 27.52
_cell_measurement_theta_min 4.26
_cell_volume 619.67(4)
_computing_cell_refinement 'DENZO (Otwinowski & Minor, 1997) and COLLECT'
_computing_data_collection 'COLLECT (Nonius, 1999)'
_computing_data_reduction 'DENZO and COLLECT'
_computing_molecular_graphics 'PLATON (Spek, 2003)'
_computing_publication_material 'SHELXL97 and PRPKAPPA (Ferguson, 1999)'
_computing_structure_refinement 'OSCAIL and SHELXL97 (Sheldrick, 1997)'
_computing_structure_solution 'OSCAIL (McArdle, 2003) and SHELXS97 (Sheldrick, 1997)'
_diffrn_ambient_temperature 120(2)
_diffrn_detector_area_resol_mean 9.091
_diffrn_measured_fraction_theta_full 0.988
_diffrn_measured_fraction_theta_max 0.988
_diffrn_measurement_device_type 'Nonius KappaCCD area-detector'
_diffrn_measurement_method '\f and \w'
_diffrn_radiation_monochromator graphite
_diffrn_radiation_source 'Bruker-Nonius FR91 rotating anode'
_diffrn_radiation_type 'Mo K\a'
_diffrn_radiation_wavelength 0.71073
_diffrn_reflns_av_R_equivalents 0.0295
_diffrn_reflns_av_sigmaI/netI 0.0221
_diffrn_reflns_limit_h_max 7
_diffrn_reflns_limit_h_min -7
_diffrn_reflns_limit_k_max 7
_diffrn_reflns_limit_k_min -7
_diffrn_reflns_limit_l_max 24
_diffrn_reflns_limit_l_min -23
_diffrn_reflns_number 8294
_diffrn_reflns_theta_full 27.52
_diffrn_reflns_theta_max 27.52
_diffrn_reflns_theta_min 4.26
_diffrn_standards_decay_% 0
_exptl_absorpt_coefficient_mu 0.118
_exptl_absorpt_correction_T_max 0.988
_exptl_absorpt_correction_T_min 0.942
_exptl_absorpt_correction_type multi-scan
_exptl_absorpt_process_details '(SADABS; Sheldrick,  2003)'
_exptl_crystal_colour orange
_exptl_crystal_density_diffrn 1.534
_exptl_crystal_density_method 'not measured'
_exptl_crystal_description block
_exptl_crystal_F_000 296
_exptl_crystal_size_max 0.60
_exptl_crystal_size_mid 0.25
_exptl_crystal_size_min 0.10
_refine_diff_density_max 0.239
_refine_diff_density_min -0.215
_refine_ls_extinction_coef 0.089(12)
_refine_ls_extinction_expression Fc^*^=kFc[1+0.001xFc^2^\l^3^/sin(2\q)]^-1/4^
_refine_ls_extinction_method 'SHELXL97 (Sheldrick, 1997)'
_refine_ls_goodness_of_fit_ref 1.071
_refine_ls_hydrogen_treatment constr
_refine_ls_matrix_type full
_refine_ls_number_parameters 111
_refine_ls_number_reflns 1415
_refine_ls_number_restraints 0
_refine_ls_restrained_S_all 1.071
_refine_ls_R_factor_all 0.0696
_refine_ls_R_factor_gt 0.0644
_refine_ls_shift/su_max 0.000
_refine_ls_shift/su_mean 0.000
_refine_ls_structure_factor_coef Fsqd
_refine_ls_weighting_details 'w = 1/[\s^2^(Fo^2^)+(0.0204P)^2^+1.7995P] where P=(Fo^2^+2Fc^2^)/3'
_refine_ls_weighting_scheme calc
_refine_ls_wR_factor_gt 0.1470
_refine_ls_wR_factor_ref 0.1493
_reflns_number_gt 1286
_reflns_number_total 1415
_reflns_threshold_expression I>2\s(I)
_cod_data_source_file sk1867.cif
_cod_data_source_block I
_cod_original_sg_symbol_H-M 'P 21/c'
_cod_database_code 2015187
_cod_database_fobs_code 2015187

loop_
_symmetry_equiv_pos_as_xyz
'x, y, z'
'-x, y+1/2, -z+1/2'
'-x, -y, -z'
'x, -y+1/2, z+1/2'

loop_
_atom_site_label
_atom_site_fract_x
_atom_site_fract_y
_atom_site_fract_z
_atom_site_U_iso_or_equiv
_atom_site_adp_type
_atom_site_calc_flag
_atom_site_refinement_flags
_atom_site_occupancy
_atom_site_disorder_assembly
_atom_site_disorder_group
_atom_site_type_symbol
O31 -0.1887(3) 0.8431(4) 0.43869(10) 0.0298(5) Uani d . 1 . . O
O32 -0.4466(3) 0.7503(4) 0.34233(12) 0.0363(6) Uani d . 1 . . O
N1 0.4510(7) 0.2491(8) 0.4389(2) 0.0188(9) Uani d P 0.50 . . N
N2 0.5531(7) 0.4005(8) 0.4928(2) 0.0176(9) Uani d P 0.50 . . N
N13 -0.2584(4) 0.7171(4) 0.38563(11) 0.0213(5) Uani d . 1 . . N
C11 0.2337(4) 0.2959(5) 0.39702(13) 0.0198(6) Uani d . 1 . . C
C12 0.1116(4) 0.4918(5) 0.41351(13) 0.0188(5) Uani d . 1 . . C
C13 -0.1153(4) 0.5182(5) 0.37179(13) 0.0186(5) Uani d . 1 . . C
C14 -0.2180(4) 0.3638(5) 0.31671(13) 0.0209(6) Uani d . 1 . . C
C15 -0.0907(4) 0.1734(5) 0.30107(13) 0.0220(6) Uani d . 1 . . C
C16 0.1348(4) 0.1399(5) 0.34160(13) 0.0216(6) Uani d . 1 . . C
C27 0.7587(8) 0.3420(9) 0.5287(3) 0.0186(10) Uani d P 0.50 . . C
H1 0.5247 0.1201 0.4307 0.023 Uiso calc PR 0.50 . . H
H11 0.3926 0.2922 0.4218 0.024 Uiso d PR 0.50 . . H
H12 0.1832 0.5996 0.4508 0.023 Uiso d PR 0.50 . . H
H14 -0.3732 0.3878 0.2900 0.025 Uiso calc R 1 . . H
H15 -0.1572 0.0665 0.2629 0.026 Uiso calc R 1 . . H
H16 0.2220 0.0087 0.3312 0.026 Uiso calc R 1 . . H
H27 0.8266 0.1966 0.5187 0.022 Uiso calc PR 0.50 . . H

loop_
_atom_site_aniso_label
_atom_site_aniso_U_11
_atom_site_aniso_U_22
_atom_site_aniso_U_33
_atom_site_aniso_U_12
_atom_site_aniso_U_13
_atom_site_aniso_U_23
O31 0.0323(11) 0.0288(11) 0.0263(10) 0.0069(9) 0.0038(8) -0.0050(9)
O32 0.0229(10) 0.0388(13) 0.0395(12) 0.0133(9) -0.0061(8) -0.0011(10)
N1 0.0128(18) 0.022(2) 0.020(2) 0.0050(16) 0.0012(15) -0.0027(17)
N2 0.0143(19) 0.021(2) 0.0163(18) -0.0015(16) 0.0024(15) -0.0009(16)
N13 0.0178(10) 0.0258(12) 0.0203(10) 0.0038(9) 0.0046(8) 0.0043(9)
C11 0.0166(11) 0.0221(13) 0.0189(11) 0.0016(10) 0.0013(9) 0.0019(10)
C12 0.0197(12) 0.0208(12) 0.0148(11) -0.0001(10) 0.0024(9) 0.0014(9)
C13 0.0176(12) 0.0197(12) 0.0193(11) 0.0028(10) 0.0062(9) 0.0033(10)
C14 0.0166(11) 0.0258(13) 0.0193(11) -0.0011(10) 0.0023(9) 0.0032(10)
C15 0.0222(12) 0.0231(13) 0.0198(12) -0.0023(10) 0.0036(10) -0.0016(10)
C16 0.0233(12) 0.0204(12) 0.0213(12) 0.0021(10) 0.0059(10) -0.0011(10)
C27 0.017(2) 0.018(2) 0.020(2) 0.0006(18) 0.0028(18) -0.0015(19)

loop_
_atom_type_symbol
_atom_type_description
_atom_type_scat_dispersion_real
_atom_type_scat_dispersion_imag
_atom_type_scat_source
C C 0.0033 0.0016 'International Tables Vol C Tables 4.2.6.8 and 6.1.1.4'
H H 0.0000 0.0000 'International Tables Vol C Tables 4.2.6.8 and 6.1.1.4'
N N 0.0061 0.0033 'International Tables Vol C Tables 4.2.6.8 and 6.1.1.4'
O O 0.0106 0.0060 'International Tables Vol C Tables 4.2.6.8 and 6.1.1.4'

loop_
_geom_angle_atom_site_label_1
_geom_angle_atom_site_label_2
_geom_angle_atom_site_label_3
_geom_angle_site_symmetry_1
_geom_angle_site_symmetry_3
_geom_angle
_geom_angle_publ_flag
N2 N1 C11 . . 120.3(4) no
N2 N1 H1 . . 119.8 no
C11 N1 H1 . . 119.8 no
N2 N1 H11 . . 108.4 no
H1 N1 H11 . . 127.2 no
C27 N2 N1 . . 115.6(4) no
N2 C27 C12 . 3_666 118.8(4) no
N2 C27 H27 . . 120.6 no
C12 C27 H27 3_666 . 120.6 no
N1 C11 C16 . . 119.1(3) no
N1 C11 C12 . . 119.5(3) no
C16 C11 C12 . . 121.3(2) no
C16 C11 H11 . . 123.3 no
C12 C11 H11 . . 114.8 no
C11 C12 C13 . . 116.2(2) no
C11 C12 H12 . . 120.3 no
C13 C12 H12 . . 123.4 no
C14 C13 C12 . . 123.4(2) no
C14 C13 N13 . . 116.3(2) no
C12 C13 N13 . . 120.3(2) no
O31 N13 O32 . . 122.4(2) no
O31 N13 C13 . . 119.7(2) no
O32 N13 C13 . . 118.0(2) no
C13 C14 C15 . . 118.8(2) no
C13 C14 H14 . . 120.6 no
C15 C14 H14 . . 120.6 no
C14 C15 C16 . . 119.5(2) no
C14 C15 H15 . . 120.2 no
C16 C15 H15 . . 120.2 no
C11 C16 C15 . . 120.6(2) no
C11 C16 H16 . . 119.7 no
C15 C16 H16 . . 119.7 no

loop_
_geom_bond_atom_site_label_1
_geom_bond_atom_site_label_2
_geom_bond_site_symmetry_2
_geom_bond_distance
_geom_bond_publ_flag
N1 N2 . 1.355(6) no
N1 C11 . 1.370(4) no
N1 H1 . 0.88 no
N2 C27 . 1.291(6) no
C27 C12 3_666 1.503(5) no
C27 H27 . 0.95 no
C11 C16 . 1.386(4) no
C11 C12 . 1.397(4) no
C11 H11 . 0.95 no
C12 C13 . 1.399(3) no
C12 H12 . 0.95 no
C13 C14 . 1.381(4) no
C13 N13 . 1.469(3) no
N13 O31 . 1.219(3) no
N13 O32 . 1.233(3) no
C14 C15 . 1.386(4) no
C14 H14 . 0.95 no
C15 C16 . 1.390(3) no
C15 H15 . 0.95 no
C16 H16 . 0.95 no

loop_
_geom_hbond_atom_site_label_D
_geom_hbond_atom_site_label_H
_geom_hbond_atom_site_label_A
_geom_hbond_site_symmetry_A
_geom_hbond_distance_DH
_geom_hbond_distance_HA
_geom_hbond_distance_DA
_geom_hbond_angle_DHA
_geom_hbond_publ_flag
N1 H1 O31 1_645 0.88 2.29 3.133(5) 161 y
C16 H16 O32 1_645 0.95 2.42 3.318(3) 158 y
C27 H27 O31 1_645 0.95 2.49 3.335(5) 149 y
C27 H27 O31 3_666 0.95 2.13 2.698(5) 117 y

loop_
_geom_torsion_atom_site_label_1
_geom_torsion_atom_site_label_2
_geom_torsion_atom_site_label_3
_geom_torsion_atom_site_label_4
_geom_torsion_site_symmetry_4
_geom_torsion
_geom_torsion_publ_flag
C11 N1 N2 C27 . -179.4(4) no
N1 N2 C27 C12 3_666 176.5(4) no
N2 N1 C11 C16 . 179.1(3) no
N2 N1 C11 C12 . -4.5(5) no
N1 C11 C12 C13 . -175.5(3) no
C16 C11 C12 C13 . 0.9(4) no
C11 C12 C13 C14 . -0.4(4) no
C11 C12 C13 N13 . 179.3(2) no
C14 C13 N13 O31 . 171.3(2) no
C12 C13 N13 O31 . -8.4(3) no
C14 C13 N13 O32 . -8.8(3) no
C12 C13 N13 O32 . 171.5(2) no
C12 C13 C14 C15 . -0.6(4) no
N13 C13 C14 C15 . 179.7(2) no
C13 C14 C15 C16 . 1.0(4) no
N1 C11 C16 C15 . 175.9(3) no
C12 C11 C16 C15 . -0.5(4) no
C14 C15 C16 C11 . -0.5(4) no
